data_2005076
loop_
_publ_author_name
'Clegg, W.'
'Cooper, P. J.'
'Lockhart, J. C.'

_publ_section_title
;
 A Diaza Analogue of Benzo-15-crown-5
;
_journal_issue 7
_journal_name_full 'Acta Crystallographica Section C'
_journal_page_first 1795
_journal_page_last 1797
_journal_paper_doi 10.1107/S0108270196003113
_journal_volume 52
_journal_year 1996
_chemical_formula_sum 'C14 H22 N2 O3'
_chemical_formula_weight 266.34
_chemical_name_systematic
;
2,3-benzo-1,4-diaza-7,10,13-trioxapentadec-2-ene
;
_space_group_IT_number 14
_symmetry_cell_setting monoclinic
_symmetry_space_group_name_Hall '-P 2yn'
_symmetry_space_group_name_H-M 'P 1 21/n 1'
_audit_creation_method SHELXL
_cell_angle_alpha 90.00
_cell_angle_beta 109.02(2)
_cell_angle_gamma 90.00
_cell_formula_units_Z 4
_cell_length_a 8.569(3)
_cell_length_b 17.316(6)
_cell_length_c 9.968(4)
_cell_measurement_reflns_used 36
_cell_measurement_temperature 240(2)
_cell_measurement_theta_max 19.75
_cell_measurement_theta_min 15.08
_cell_volume 1398.3(9)
_computing_cell_refinement DIF4
_computing_data_collection 'DIF4 (Stoe & Cie, 1988)'
_computing_data_reduction 'local programs'
_computing_molecular_graphics SHELXTL
_computing_publication_material 'SHELXTL and local programs'
_computing_structure_refinement SHELXTL
_computing_structure_solution 'SHELXTL (Sheldrick, 1994)'
_diffrn_ambient_temperature 240(2)
_diffrn_measurement_device 'Stoe-Siemens diffractometer'
_diffrn_measurement_method '\w/\q scans with on-line profile fitting (Clegg, 1981)'
_diffrn_radiation_monochromator graphite
_diffrn_radiation_source 'fine-focus sealed tube'
_diffrn_radiation_type CuK\a
_diffrn_radiation_wavelength 1.54184
_diffrn_reflns_av_R_equivalents 0.0000
_diffrn_reflns_av_sigmaI/netI 0.0087
_diffrn_reflns_limit_h_max 9
_diffrn_reflns_limit_h_min -9
_diffrn_reflns_limit_k_max 20
_diffrn_reflns_limit_k_min 0
_diffrn_reflns_limit_l_max 11
_diffrn_reflns_limit_l_min 0
_diffrn_reflns_number 2174
_diffrn_reflns_theta_max 65.04
_diffrn_reflns_theta_min 5.11
_diffrn_standards_decay_% 0
_diffrn_standards_interval_time 60
_diffrn_standards_number 3
_exptl_absorpt_coefficient_mu 0.724
_exptl_absorpt_correction_type none
_exptl_crystal_colour colourless
_exptl_crystal_density_diffrn 1.265
_exptl_crystal_density_method 'not measured'
_exptl_crystal_description block
_exptl_crystal_F_000 576
_exptl_crystal_size_max 0.70
_exptl_crystal_size_mid 0.60
_exptl_crystal_size_min 0.50
_refine_diff_density_max 0.230
_refine_diff_density_min -0.185
_refine_ls_extinction_coef 0.0205(16)
_refine_ls_extinction_method 'SHELXL93 (Sheldrick, 1993)'
_refine_ls_goodness_of_fit_all 1.128
_refine_ls_goodness_of_fit_obs 1.135
_refine_ls_matrix_type full
_refine_ls_number_parameters 179
_refine_ls_number_reflns 2174
_refine_ls_number_restraints 0
_refine_ls_restrained_S_all 1.128
_refine_ls_restrained_S_obs 1.135
_refine_ls_R_factor_all 0.0510
_refine_ls_R_factor_obs 0.0508
_refine_ls_shift/esd_max 0.000
_refine_ls_shift/esd_mean 0.000
_refine_ls_structure_factor_coef Fsqd
_refine_ls_weighting_details 'w = 1/[\s^2^(Fo^2^)+(0.0753P)^2^+0.7825P] where P=(Fo^2^+2Fc^2^)/3'
_refine_ls_weighting_scheme calc
_refine_ls_wR_factor_all 0.1492
_refine_ls_wR_factor_obs 0.1490
_reflns_number_observed 2145
_reflns_number_total 2174
_reflns_observed_criterion >2\s(I)
_cod_data_source_file ab1361.cif
_cod_data_source_block I
_cod_depositor_comments
;
 Removing duplicate rows from the ATOM_TYPE loop.

 Antanas Vaitkus,
 2018-08-07

The following automatic conversions were performed:

'_refine_ls_weighting_scheme' value 'calc w =
1/[\s^2^(Fo^2^)+(0.0753P)^2^+0.7825P] where P=(Fo^2^+2Fc^2^)/3' was
changed to 'calc'. New tag '_refine_ls_weighting_details' was
created. The value of the new tag was set to 'w =
1/[\s^2^(Fo^2^)+(0.0753P)^2^+0.7825P] where P=(Fo^2^+2Fc^2^)/3'.

Automatic conversion script
Id: cif_fix_values 3143 2015-03-26 13:38:13Z robertas 
;
_cod_original_sg_symbol_H-M 'P 21/n'
_cod_database_code 2005076

loop_
_symmetry_equiv_pos_as_xyz
'x, y, z'
'-x+1/2, y+1/2, -z+1/2'
'-x, -y, -z'
'x-1/2, -y-1/2, z-1/2'

loop_
_atom_site_aniso_label
_atom_site_aniso_U_11
_atom_site_aniso_U_22
_atom_site_aniso_U_33
_atom_site_aniso_U_12
_atom_site_aniso_U_13
_atom_site_aniso_U_23
N1 0.0467(12) 0.0342(9) 0.0280(8) -0.0075(7) 0.0080(8) -0.0011(7)
C2 0.0395(13) 0.0337(10) 0.0365(10) -0.0046(8) 0.0040(9) -0.0022(8)
C3 0.0426(14) 0.0382(11) 0.0384(11) -0.0051(9) 0.0087(10) -0.0120(8)
O4 0.0418(9) 0.0451(8) 0.0292(7) -0.0067(6) 0.0082(6) -0.0040(6)
C5 0.0422(14) 0.0564(13) 0.0315(10) -0.0078(10) 0.0021(9) -0.0044(9)
C6 0.0446(14) 0.0567(13) 0.0284(10) 0.0009(10) 0.0029(9) 0.0062(9)
O7 0.0570(11) 0.0390(8) 0.0309(7) 0.0007(7) 0.0106(7) 0.0032(6)
C8 0.0425(14) 0.0381(11) 0.0539(13) 0.0056(9) 0.0074(11) 0.0070(9)
C9 0.0476(15) 0.0408(12) 0.0610(14) 0.0046(10) 0.0146(12) -0.0076(10)
O10 0.0464(11) 0.0668(11) 0.0360(8) 0.0098(8) 0.0132(8) 0.0049(7)
C11 0.070(2) 0.0398(12) 0.0361(11) 0.0036(10) 0.0202(12) -0.0031(9)
C12 0.0478(13) 0.0354(11) 0.0322(10) -0.0079(9) 0.0082(9) -0.0036(8)
N13 0.0498(12) 0.0351(9) 0.0377(9) -0.0072(8) 0.0206(9) -0.0066(7)
C14 0.0328(11) 0.0294(9) 0.0303(9) 0.0050(8) 0.0083(8) 0.0042(7)
C15 0.0433(13) 0.0408(11) 0.0310(10) 0.0026(9) 0.0099(9) -0.0024(8)
C16 0.0496(14) 0.0489(12) 0.0306(10) 0.0103(10) 0.0158(10) 0.0077(9)
C17 0.0428(13) 0.0406(11) 0.0438(11) 0.0070(9) 0.0190(10) 0.0159(9)
C18 0.0370(12) 0.0317(10) 0.0387(10) 0.0005(8) 0.0073(9) 0.0061(8)
C19 0.0338(12) 0.0305(9) 0.0278(9) 0.0049(8) 0.0055(8) 0.0051(7)

loop_
_atom_site_label
_atom_site_occupancy
_atom_site_fract_x
_atom_site_fract_y
_atom_site_fract_z
_atom_site_U_iso_or_equiv
_atom_site_thermal_displace_type
_atom_site_calc_flag
_atom_site_refinement_flags
_atom_site_type_symbol
N1 1 .2993(2) .31373(10) .5145(2) .0373(5) Uani d . N
H1 1 .295(3) .3583(14) .474(3) .045 Uiso d . H
C2 1 .1866(3) .26024(12) .4171(2) .0386(5) Uani d . C
H2A 1 .0725(3) .27216(12) .4105(2) .046 Uiso calc R H
H2B 1 .2110(3) .20719(12) .4519(2) .046 Uiso calc R H
C3 1 .2074(3) .26801(12) .2730(2) .0408(5) Uani d . C
H3A 1 .3167(3) .24882(12) .2777(2) .049 Uiso calc R H
H3B 1 .1243(3) .23632(12) .2042(2) .049 Uiso calc R H
O4 1 .1906(2) .34625(8) .22644(14) .0395(4) Uani d . O
C5 1 .0247(3) .37202(14) .1725(2) .0458(6) Uani d . C
H5A 1 -.0383(3) .35187(14) .2311(2) .055 Uiso calc R H
H5B 1 -.0266(3) .35317(14) .0753(2) .055 Uiso calc R H
C6 1 .0232(3) .45810(14) .1741(2) .0454(6) Uani d . C
H6A 1 .0936(3) .47823(14) .1219(2) .055 Uiso calc R H
H6B 1 -.0894(3) .47709(14) .1282(2) .055 Uiso calc R H
O7 1 .0825(2) .48365(8) .31695(14) .0432(4) Uani d . O
C8 1 .0920(3) .56527(12) .3275(3) .0468(6) Uani d . C
H8A 1 -.0179(3) .58777(12) .2845(3) .056 Uiso calc R H
H8B 1 .1642(3) .58500(12) .2767(3) .056 Uiso calc R H
C9 1 .1591(3) .58745(14) .4803(3) .0506(6) Uani d . C
H9A 1 .1508(3) .64349(14) .4900(3) .061 Uiso calc R H
H9B 1 .0947(3) .56244(14) .5333(3) .061 Uiso calc R H
O10 1 .3267(2) .56419(10) .5361(2) .0498(5) Uani d . O
C11 1 .3888(3) .56084(13) .6865(2) .0479(6) Uani d . C
H11A 1 .3029(3) .54241(13) .7238(2) .057 Uiso calc R H
H11B 1 .4240(3) .61228(13) .7257(2) .057 Uiso calc R H
C12 1 .5334(3) .50603(12) .7275(2) .0396(5) Uani d . C
H12A 1 .6153(3) .52409(12) .6853(2) .048 Uiso calc R H
H12B 1 .5850(3) .50711(12) .8309(2) .048 Uiso calc R H
N13 1 .4893(2) .42747(10) .6833(2) .0393(5) Uani d . N
H13 1 .505(3) .4161(14) .604(3) .047 Uiso d . H
C14 1 .3892(2) .38239(10) .7370(2) .0313(5) Uani d . C
C15 1 .3850(3) .39198(12) .8740(2) .0389(5) Uani d . C
H15 1 .4454(3) .43249(12) .9301(2) .047 Uiso calc R H
C16 1 .2935(3) .34297(13) .9302(2) .0424(6) Uani d . C
H16 1 .2921(3) .35057(13) 1.0232(2) .051 Uiso calc R H
C17 1 .2052(3) .28340(12) .8493(2) .0412(5) Uani d . C
H17 1 .1458(3) .24923(12) .8879(2) .049 Uiso calc R H
C18 1 .2037(3) .27377(11) .7106(2) .0370(5) Uani d . C
H18 1 .1410(3) .23367(11) .6551(2) .044 Uiso calc R H
C19 1 .2939(2) .32265(11) .6525(2) .0318(5) Uani d . C

loop_
_atom_type_symbol
_atom_type_description
_atom_type_scat_dispersion_real
_atom_type_scat_dispersion_imag
_atom_type_scat_source
C C 0.0181 0.0091 'International Tables Vol C Tables 4.2.6.8 and 6.1.1.4'
H H 0.0000 0.0000 'International Tables Vol C Tables 4.2.6.8 and 6.1.1.4'
N N 0.0311 0.0180 'International Tables Vol C Tables 4.2.6.8 and 6.1.1.4'
O O 0.0492 0.0322 'International Tables Vol C Tables 4.2.6.8 and 6.1.1.4'

loop_
_geom_angle_atom_site_label_1
_geom_angle_atom_site_label_2
_geom_angle_atom_site_label_3
_geom_angle
H1 N1 C19 110.3(16)
H1 N1 C2 110.0(16)
C19 N1 C2 119.8(2)
N1 C2 C3 108.6(2)
O4 C3 C2 111.4(2)
C5 O4 C3 113.9(2)
O4 C5 C6 108.8(2)
O7 C6 C5 108.8(2)
C6 O7 C8 112.3(2)
O7 C8 C9 109.0(2)
O10 C9 C8 109.3(2)
C11 O10 C9 114.1(2)
O10 C11 C12 107.7(2)
N13 C12 C11 113.6(2)
H13 N13 C14 121.6(16)
H13 N13 C12 112.9(16)
C14 N13 C12 123.1(2)
C15 C14 N13 121.9(2)
C15 C14 C19 118.6(2)
N13 C14 C19 119.4(2)
C14 C15 C16 121.5(2)
C17 C16 C15 119.8(2)
C16 C17 C18 119.9(2)
C17 C18 C19 121.0(2)
C18 C19 N1 122.8(2)
C18 C19 C14 119.2(2)
N1 C19 C14 117.9(2)

loop_
_geom_bond_atom_site_label_1
_geom_bond_atom_site_label_2
_geom_bond_distance
_geom_bond_publ_flag
N1 H1 0.86(2) yes
N1 C19 1.400(2) yes
N1 C2 1.457(3) yes
C2 C3 1.511(3) yes
C3 O4 1.424(3) yes
O4 C5 1.419(3) yes
C5 C6 1.491(3) yes
C6 O7 1.417(3) yes
O7 C8 1.418(3) yes
C8 C9 1.492(3) yes
C9 O10 1.419(3) yes
O10 C11 1.419(3) yes
C11 C12 1.508(3) yes
C12 N13 1.442(3) yes
N13 H13 0.87(2) yes
N13 C14 1.390(3) yes
C14 C15 1.388(3) ?
C14 C19 1.413(3) yes
C15 C16 1.391(3) ?
C16 C17 1.375(3) ?
C17 C18 1.389(3) ?
C18 C19 1.393(3) ?

loop_
_geom_torsion_atom_site_label_1
_geom_torsion_atom_site_label_2
_geom_torsion_atom_site_label_3
_geom_torsion_atom_site_label_4
_geom_torsion
_geom_torsion_publ_flag
H1 N1 C2 C3 45.0(17) ?
C19 N1 C2 C3 174.4(2) yes
N1 C2 C3 O4 -53.2(2) yes
C2 C3 O4 C5 -78.2(2) yes
C3 O4 C5 C6 160.8(2) yes
O4 C5 C6 O7 -65.4(2) yes
C5 C6 O7 C8 177.3(2) yes
C6 O7 C8 C9 -178.6(2) yes
O7 C8 C9 O10 67.9(3) yes
C8 C9 O10 C11 -162.1(2) yes
C9 O10 C11 C12 156.6(2) yes
O10 C11 C12 N13 -64.4(2) yes
C11 C12 N13 H13 96.7(18) ?
C11 C12 N13 C14 -65.7(3) yes
H13 N13 C14 C15 168.8(19) ?
C12 N13 C14 C15 -30.3(3) ?
H13 N13 C14 C19 -8.(2) ?
C12 N13 C14 C19 152.5(2) ?
N13 C14 C15 C16 -175.3(2) ?
C19 C14 C15 C16 1.8(3) ?
C14 C15 C16 C17 0.2(3) ?
C15 C16 C17 C18 -1.9(3) ?
C16 C17 C18 C19 1.5(3) ?
C17 C18 C19 N1 178.3(2) ?
C17 C18 C19 C14 0.5(3) ?
H1 N1 C19 C18 139.9(17) ?
C2 N1 C19 C18 10.7(3) ?
H1 N1 C19 C14 -42.3(18) ?
C2 N1 C19 C14 -171.6(2) ?
C15 C14 C19 C18 -2.2(3) ?
N13 C14 C19 C18 175.0(2) ?
C15 C14 C19 N1 180.0(2) ?
N13 C14 C19 N1 -2.8(3) ?

loop_
_cod_related_entry_id
_cod_related_entry_database
_cod_related_entry_code
1 ChemSpider 21138283
